data_2310965
loop_
_publ_author_name
'Smith, H.G.'

_publ_section_title
;
 The crystal structure of strontium hydroxide octahydrate, Sr (O H)2 (H2
 O)8
;
_journal_name_full 'Acta Crystallographica (1,1948-23,1967)'
_journal_page_first 604
_journal_page_last 609
_journal_volume 6
_journal_year 1953
_chemical_formula_sum 'H18 O10 Sr'
_chemical_name_systematic 'Sr (O H)2 (H2 O)8'
_space_group_IT_number 130
_symmetry_space_group_name_Hall 'P 4ab 2n -1ab'
_symmetry_space_group_name_H-M 'P 4/n c c :1'
_cell_angle_alpha 90
_cell_angle_beta 90
_cell_angle_gamma 90
_cell_formula_units_Z 4
_cell_length_a 9
_cell_length_b 9
_cell_length_c 11.58
_cell_volume 937.980
_citation_journal_id_ASTM ACCRA9
_cod_data_source_file Smith_ACCRA9_1953_199.cif
_cod_data_source_block H18O10Sr1
_cod_original_cell_volume 937.98
_cod_original_sg_symbol_Hall '-P 4a 2ac (x-1/4,y+1/4,z)'
_cod_original_formula_sum 'H18 O10 Sr1'
_cod_database_code 2310965

loop_
_symmetry_equiv_pos_as_xyz
x,y,z
-y+1/2,x+1/2,z
-x,-y,z
y+1/2,-x+1/2,z
x+1/2,-y+1/2,-z+1/2
y,x,-z+1/2
-x+1/2,y+1/2,-z+1/2
-y,-x,-z+1/2
-x+1/2,-y+1/2,-z
y,-x,-z
x+1/2,y+1/2,-z
-y,x,-z
-x,y,z-1/2
-y+1/2,-x+1/2,z-1/2
x,-y,z-1/2
y+1/2,x+1/2,z-1/2

loop_
_atom_site_label
_atom_site_type_symbol
_atom_site_fract_x
_atom_site_fract_y
_atom_site_fract_z
_atom_site_occupancy
_atom_site_U_iso_or_equiv
O3 O-2 0.096 0.219 0.1244 1 0.0
O4 O-2 0.096 0.219 0.8756 1 0.0
O2 O-2 0 0.5 0.346 1 0.0
Sr1 Sr+2 0 0 0.25 1 0.0
O1 O-2 0 0.5 0.096 1 0.0
